data_7008199
loop_
_publ_author_name
'Han, Jaehong'
'Coucouvanis, Dimitri'

_publ_section_title
;
 Synthesis and structure of the organometallic MFe2(mu3-S)2 clusters (M
 = Mo or Fe).
;
_journal_issue 7
_journal_name_full 'Dalton transactions (Cambridge, England : 2003)'
_journal_page_first 1234
_journal_page_last 1240
_journal_paper_doi 10.1039/b419051c
_journal_year 2005
_chemical_formula_sum 'C22 H30 Cl4 Fe2 Mo O7 P2 S2'
_chemical_formula_weight 881.96
_chemical_name_systematic
;
?
;
_space_group_IT_number 61
_symmetry_cell_setting orthorhombic
_symmetry_space_group_name_Hall '-P 2ac 2ab'
_symmetry_space_group_name_H-M 'P b c a'
_atom_sites_solution_hydrogens geom
_atom_sites_solution_primary direct
_atom_sites_solution_secondary difmap
_audit_creation_method SHELXL-97
_cell_angle_alpha 90.00
_cell_angle_beta 90.00
_cell_angle_gamma 90.00
_cell_formula_units_Z 8
_cell_length_a 15.17260(10)
_cell_length_b 14.1221(2)
_cell_length_c 30.99230(10)
_cell_measurement_temperature 158(2)
_cell_volume 6640.69(11)
_computing_structure_refinement 'SHELXL-97 (Sheldrick, 1997)'
_computing_structure_solution 'SHELXS-97 (Sheldrick, 1990)'
_diffrn_ambient_temperature 158(2)
_diffrn_measured_fraction_theta_full 0.942
_diffrn_measured_fraction_theta_max 0.942
_diffrn_radiation_monochromator graphite
_diffrn_radiation_source 'fine-focus sealed tube'
_diffrn_radiation_type MoK\a
_diffrn_radiation_wavelength 0.71073
_diffrn_reflns_av_R_equivalents 0.0287
_diffrn_reflns_av_sigmaI/netI 0.0172
_diffrn_reflns_limit_h_max 19
_diffrn_reflns_limit_h_min -20
_diffrn_reflns_limit_k_max 18
_diffrn_reflns_limit_k_min -18
_diffrn_reflns_limit_l_max 41
_diffrn_reflns_limit_l_min -42
_diffrn_reflns_number 65299
_diffrn_reflns_theta_full 29.32
_diffrn_reflns_theta_max 29.32
_diffrn_reflns_theta_min 2.37
_exptl_absorpt_coefficient_mu 1.816
_exptl_absorpt_correction_type none
_exptl_crystal_colour black
_exptl_crystal_density_diffrn 1.764
_exptl_crystal_density_method 'not measured'
_exptl_crystal_description plate
_exptl_crystal_F_000 3536
_exptl_crystal_size_max 0.48
_exptl_crystal_size_mid 0.44
_exptl_crystal_size_min 0.20
_refine_diff_density_max 1.423
_refine_diff_density_min -0.641
_refine_diff_density_rms 0.091
_refine_ls_extinction_method none
_refine_ls_goodness_of_fit_ref 1.170
_refine_ls_hydrogen_treatment mixed
_refine_ls_matrix_type full
_refine_ls_number_parameters 361
_refine_ls_number_reflns 8569
_refine_ls_number_restraints 0
_refine_ls_restrained_S_all 1.170
_refine_ls_R_factor_all 0.0384
_refine_ls_R_factor_gt 0.0339
_refine_ls_shift/su_max 0.002
_refine_ls_shift/su_mean 0.000
_refine_ls_structure_factor_coef Fsqd
_refine_ls_weighting_details 'calc w=1/[\s^2^(Fo^2^)+(0.0240P)^2^+12.6255P] where P=(Fo^2^+2Fc^2^)/3'
_refine_ls_weighting_scheme calc
_refine_ls_wR_factor_gt 0.0754
_refine_ls_wR_factor_ref 0.0777
_reflns_number_gt 7899
_reflns_number_total 8569
_reflns_threshold_expression >2sigma(I)
_cod_data_source_file b419051c.txt
_cod_data_source_block comp_1
_cod_depositor_comments
;
The following automatic conversions were performed:
'_symmetry_cell_setting' value 'Orthorhombic' changed to 'orthorhombic'
according to '/home/saulius/struct/CIF-dictionaries/cif_core.dic'
dictionary named 'cif_core.dic' version 2.4.1 from 2010-06-29.

Automatic conversion script
Id: cif_fix_enum 1527 2010-12-29 10:47:43Z saulius 
;
_cod_original_sg_symbol_H-M Pbca
_cod_database_code 7008199

loop_
_symmetry_equiv_pos_as_xyz
'x, y, z'
'-x+1/2, -y, z+1/2'
'-x, y+1/2, -z+1/2'
'x+1/2, -y+1/2, -z'
'-x, -y, -z'
'x-1/2, y, -z-1/2'
'x, -y-1/2, z-1/2'
'-x-1/2, y-1/2, z'

loop_
_atom_site_label
_atom_site_type_symbol
_atom_site_fract_x
_atom_site_fract_y
_atom_site_fract_z
_atom_site_U_iso_or_equiv
_atom_site_adp_type
_atom_site_occupancy
_atom_site_symmetry_multiplicity
_atom_site_calc_flag
_atom_site_refinement_flags
_atom_site_disorder_assembly
_atom_site_disorder_group
Mo1 Mo 0.151146(13) 0.311796(14) 0.406399(6) 0.01724(5) Uani 1 1 d . . .
Fe1 Fe 0.27658(2) 0.25400(2) 0.331711(11) 0.01656(7) Uani 1 1 d . . .
Fe2 Fe 0.33402(2) 0.31189(2) 0.405693(11) 0.01849(8) Uani 1 1 d . . .
S1 S 0.24582(4) 0.39838(4) 0.361425(19) 0.01788(11) Uani 1 1 d . . .
S2 S 0.24818(4) 0.18437(4) 0.396815(19) 0.01923(11) Uani 1 1 d . . .
Cl1 Cl -0.09631(5) 0.07601(5) 0.41047(3) 0.03485(15) Uani 1 1 d . . .
Cl2 Cl -0.27789(4) 0.17085(5) 0.38544(2) 0.03388(15) Uani 1 1 d . . .
Cl3 Cl -0.28084(4) 0.37965(5) 0.35069(2) 0.03219(15) Uani 1 1 d . . .
Cl4 Cl -0.10003(4) 0.49022(4) 0.33891(2) 0.02537(12) Uani 1 1 d . . .
P1 P 0.16780(4) 0.19969(4) 0.28946(2) 0.01786(12) Uani 1 1 d . . .
P2 P 0.41625(4) 0.21892(5) 0.44955(2) 0.02419(14) Uani 1 1 d . . .
O1 O 0.14784(12) 0.35266(14) 0.45756(6) 0.0275(4) Uani 1 1 d . . .
O2 O 0.05617(12) 0.21106(13) 0.40274(6) 0.0231(4) Uani 1 1 d . . .
O3 O 0.05378(11) 0.38290(12) 0.37511(6) 0.0200(3) Uani 1 1 d . . .
O4 O 0.35453(16) 0.35680(17) 0.25923(7) 0.0424(5) Uani 1 1 d . . .
O5 O 0.39944(16) 0.09736(17) 0.31759(7) 0.0443(6) Uani 1 1 d . . .
O6 O 0.33233(16) 0.46236(18) 0.47151(9) 0.0503(7) Uani 1 1 d . . .
O7 O 0.49226(14) 0.35943(19) 0.35572(8) 0.0452(6) Uani 1 1 d . . .
C1 C -0.02344(15) 0.24468(17) 0.39135(8) 0.0192(4) Uani 1 1 d . . .
C2 C -0.10085(17) 0.19187(18) 0.39265(8) 0.0223(5) Uani 1 1 d . . .
C3 C -0.18086(16) 0.23390(18) 0.37991(8) 0.0222(5) Uani 1 1 d . . .
C4 C -0.18180(16) 0.32655(19) 0.36454(8) 0.0218(5) Uani 1 1 d . . .
C5 C -0.10313(15) 0.37818(17) 0.36132(7) 0.0187(4) Uani 1 1 d . . .
C6 C -0.02471(15) 0.33836(17) 0.37606(7) 0.0181(4) Uani 1 1 d . . .
C7 C 0.32339(18) 0.31773(19) 0.28779(9) 0.0258(5) Uani 1 1 d . . .
C8 C 0.34903(18) 0.1566(2) 0.32260(8) 0.0270(5) Uani 1 1 d . . .
C9 C 0.33418(18) 0.4026(2) 0.44656(10) 0.0318(6) Uani 1 1 d . . .
C10 C 0.43101(17) 0.3401(2) 0.37556(9) 0.0288(6) Uani 1 1 d . . .
C11 C 0.19913(18) 0.17004(19) 0.23382(8) 0.0261(5) Uani 1 1 d . . .
H11A H 0.1461 0.1461 0.2187 0.031 Uiso 1 1 calc R . .
H11B H 0.2174 0.2291 0.2191 0.031 Uiso 1 1 calc R . .
C12 C 0.2725(2) 0.0974(2) 0.22841(10) 0.0389(7) Uani 1 1 d . . .
H12A H 0.2840 0.0874 0.1976 0.047 Uiso 1 1 calc R . .
H12B H 0.2546 0.0374 0.2417 0.047 Uiso 1 1 calc R . .
H12C H 0.3262 0.1206 0.2425 0.047 Uiso 1 1 calc R . .
C13 C 0.07550(17) 0.28070(19) 0.27946(8) 0.0251(5) Uani 1 1 d . . .
H13A H 0.0375 0.2530 0.2568 0.030 Uiso 1 1 calc R . .
H13B H 0.0398 0.2853 0.3061 0.030 Uiso 1 1 calc R . .
C14 C 0.1018(2) 0.3801(2) 0.26563(10) 0.0346(6) Uani 1 1 d . . .
H14A H 0.0487 0.4183 0.2610 0.041 Uiso 1 1 calc R . .
H14B H 0.1357 0.3768 0.2387 0.041 Uiso 1 1 calc R . .
H14C H 0.1380 0.4092 0.2882 0.041 Uiso 1 1 calc R . .
C15 C 0.11584(19) 0.09256(19) 0.31115(9) 0.0278(5) Uani 1 1 d . . .
H15A H 0.1592 0.0402 0.3098 0.033 Uiso 1 1 calc R . .
H15B H 0.1019 0.1036 0.3419 0.033 Uiso 1 1 calc R . .
C16 C 0.0317(2) 0.0606(3) 0.28832(12) 0.0487(9) Uani 1 1 d . . .
H16A H 0.0090 0.0032 0.3022 0.058 Uiso 1 1 calc R . .
H16B H 0.0447 0.0471 0.2580 0.058 Uiso 1 1 calc R . .
H16C H -0.0127 0.1108 0.2901 0.058 Uiso 1 1 calc R . .
C17 C 0.3543(2) 0.1397(3) 0.48762(11) 0.0429(8) Uani 1 1 d . . .
H17A H 0.3266 0.0882 0.4707 0.051 Uiso 1 1 calc R . .
H17B H 0.3970 0.1102 0.5077 0.051 Uiso 1 1 calc R . .
C18 C 0.2854(2) 0.1869(4) 0.51329(11) 0.0589(12) Uani 1 1 d . . .
H18A H 0.2562 0.1402 0.5318 0.071 Uiso 1 1 calc R . .
H18B H 0.2419 0.2155 0.4939 0.071 Uiso 1 1 calc R . .
H18C H 0.3122 0.2363 0.5312 0.071 Uiso 1 1 calc R . .
C19 C 0.4829(2) 0.1334(2) 0.42003(9) 0.0334(6) Uani 1 1 d . . .
H19A H 0.4434 0.0965 0.4009 0.040 Uiso 1 1 calc R . .
H19B H 0.5243 0.1686 0.4013 0.040 Uiso 1 1 calc R . .
C20 C 0.5363(2) 0.0634(2) 0.44742(9) 0.0359(7) Uani 1 1 d . . .
H20A H 0.5698 0.0213 0.4284 0.043 Uiso 1 1 calc R . .
H20B H 0.4961 0.0259 0.4653 0.043 Uiso 1 1 calc R . .
H20C H 0.5770 0.0985 0.4660 0.043 Uiso 1 1 calc R . .
C21 C 0.4881(2) 0.2811(2) 0.48652(11) 0.0419(7) Uani 1 1 d . . .
H21A H 0.4510 0.3137 0.5082 0.050 Uiso 1 1 calc R . .
H21B H 0.5243 0.2338 0.5020 0.050 Uiso 1 1 calc R . .
C22 C 0.5497(2) 0.3539(3) 0.46645(14) 0.0601(11) Uani 1 1 d . . .
H22A H 0.5856 0.3832 0.4891 0.072 Uiso 1 1 calc R . .
H22B H 0.5150 0.4027 0.4518 0.072 Uiso 1 1 calc R . .
H22C H 0.5884 0.3225 0.4455 0.072 Uiso 1 1 calc R . .

loop_
_atom_site_aniso_label
_atom_site_aniso_U_11
_atom_site_aniso_U_22
_atom_site_aniso_U_33
_atom_site_aniso_U_23
_atom_site_aniso_U_13
_atom_site_aniso_U_12
Mo1 0.01545(9) 0.02007(10) 0.01620(10) -0.00067(7) 0.00014(7) 0.00066(7)
Fe1 0.01577(15) 0.01841(16) 0.01550(15) -0.00124(12) -0.00199(11) 0.00165(12)
Fe2 0.01604(15) 0.02180(17) 0.01764(16) -0.00212(13) -0.00401(12) 0.00101(13)
S1 0.0155(2) 0.0173(2) 0.0209(3) 0.0000(2) -0.0010(2) 0.0000(2)
S2 0.0184(3) 0.0198(3) 0.0194(3) 0.0019(2) -0.0028(2) 0.0016(2)
Cl1 0.0353(4) 0.0238(3) 0.0454(4) 0.0066(3) -0.0029(3) -0.0081(3)
Cl2 0.0224(3) 0.0419(4) 0.0374(4) -0.0004(3) -0.0006(3) -0.0138(3)
Cl3 0.0171(3) 0.0401(4) 0.0394(4) -0.0024(3) -0.0055(2) 0.0029(3)
Cl4 0.0245(3) 0.0230(3) 0.0286(3) 0.0025(2) -0.0035(2) 0.0030(2)
P1 0.0196(3) 0.0166(3) 0.0173(3) -0.0010(2) -0.0047(2) 0.0017(2)
P2 0.0246(3) 0.0313(3) 0.0167(3) -0.0025(2) -0.0061(2) 0.0069(3)
O1 0.0265(9) 0.0348(10) 0.0214(9) -0.0045(8) 0.0027(7) 0.0012(8)
O2 0.0191(8) 0.0219(8) 0.0283(9) 0.0038(7) -0.0015(7) -0.0003(7)
O3 0.0148(7) 0.0196(8) 0.0256(9) 0.0004(7) -0.0008(6) -0.0006(6)
O4 0.0475(13) 0.0468(13) 0.0329(12) 0.0052(10) 0.0131(10) -0.0095(11)
O5 0.0470(13) 0.0509(13) 0.0349(12) -0.0145(10) -0.0142(10) 0.0307(11)
O6 0.0469(14) 0.0466(14) 0.0574(16) -0.0305(12) -0.0197(12) 0.0088(11)
O7 0.0227(10) 0.0689(17) 0.0441(13) 0.0172(12) 0.0006(9) -0.0070(10)
C1 0.0191(11) 0.0199(11) 0.0186(11) -0.0016(9) 0.0013(8) -0.0008(9)
C2 0.0241(12) 0.0219(11) 0.0209(11) -0.0005(9) 0.0012(9) -0.0047(9)
C3 0.0173(10) 0.0279(12) 0.0212(11) -0.0052(9) 0.0010(9) -0.0073(9)
C4 0.0164(10) 0.0302(13) 0.0189(11) -0.0050(9) -0.0010(8) 0.0008(9)
C5 0.0188(10) 0.0208(11) 0.0165(10) -0.0026(8) 0.0004(8) 0.0003(9)
C6 0.0175(10) 0.0198(11) 0.0169(10) -0.0020(8) 0.0015(8) -0.0009(8)
C7 0.0247(12) 0.0279(13) 0.0249(12) -0.0042(10) 0.0004(10) -0.0008(10)
C8 0.0274(13) 0.0339(14) 0.0199(12) -0.0041(10) -0.0069(10) 0.0069(11)
C9 0.0258(13) 0.0342(14) 0.0355(15) -0.0081(12) -0.0116(11) 0.0058(11)
C10 0.0207(12) 0.0359(14) 0.0299(13) 0.0058(11) -0.0080(10) -0.0013(11)
C11 0.0291(13) 0.0297(13) 0.0196(11) -0.0051(10) -0.0048(10) 0.0063(11)
C12 0.0385(16) 0.0501(18) 0.0280(14) -0.0149(13) -0.0062(12) 0.0180(14)
C13 0.0230(12) 0.0290(13) 0.0233(12) -0.0023(10) -0.0051(9) 0.0074(10)
C14 0.0450(17) 0.0273(13) 0.0313(14) 0.0040(11) -0.0075(12) 0.0126(12)
C15 0.0352(14) 0.0232(12) 0.0249(13) 0.0013(10) -0.0081(11) -0.0063(11)
C16 0.055(2) 0.0475(19) 0.0438(19) 0.0078(15) -0.0207(16) -0.0307(17)
C17 0.0394(17) 0.057(2) 0.0328(16) 0.0144(15) -0.0051(13) 0.0006(15)
C18 0.0398(18) 0.108(4) 0.0294(17) 0.015(2) -0.0003(14) -0.013(2)
C19 0.0419(16) 0.0367(15) 0.0215(13) -0.0019(11) -0.0052(11) 0.0159(13)
C20 0.0460(17) 0.0382(16) 0.0234(13) 0.0004(11) -0.0049(12) 0.0188(14)
C21 0.0390(17) 0.0449(18) 0.0416(18) -0.0083(14) -0.0168(14) 0.0078(14)
C22 0.0307(17) 0.082(3) 0.068(3) 0.015(2) -0.0205(17) -0.0153(18)

loop_
_atom_type_symbol
_atom_type_description
_atom_type_scat_dispersion_real
_atom_type_scat_dispersion_imag
_atom_type_scat_source
C C 0.0033 0.0016 'International Tables Vol C Tables 4.2.6.8 and 6.1.1.4'
H H 0.0000 0.0000 'International Tables Vol C Tables 4.2.6.8 and 6.1.1.4'
O O 0.0106 0.0060 'International Tables Vol C Tables 4.2.6.8 and 6.1.1.4'
P P 0.1023 0.0942 'International Tables Vol C Tables 4.2.6.8 and 6.1.1.4'
S S 0.1246 0.1234 'International Tables Vol C Tables 4.2.6.8 and 6.1.1.4'
Cl Cl 0.1484 0.1585 'International Tables Vol C Tables 4.2.6.8 and 6.1.1.4'
Fe Fe 0.3463 0.8444 'International Tables Vol C Tables 4.2.6.8 and 6.1.1.4'
Mo Mo -1.6832 0.6857 'International Tables Vol C Tables 4.2.6.8 and 6.1.1.4'

loop_
_geom_angle_atom_site_label_1
_geom_angle_atom_site_label_2
_geom_angle_atom_site_label_3
_geom_angle
_geom_angle_site_symmetry_1
_geom_angle_site_symmetry_3
_geom_angle_publ_flag
O1 Mo1 O2 105.73(8) . . ?
O1 Mo1 O3 104.94(8) . . ?
O2 Mo1 O3 78.66(7) . . ?
O1 Mo1 S2 113.58(7) . . ?
O2 Mo1 S2 84.30(5) . . ?
O3 Mo1 S2 140.84(5) . . ?
O1 Mo1 S1 113.46(7) . . ?
O2 Mo1 S1 140.14(5) . . ?
O3 Mo1 S1 84.49(5) . . ?
S2 Mo1 S1 86.57(2) . . ?
O1 Mo1 Fe2 92.12(6) . . ?
O2 Mo1 Fe2 135.27(5) . . ?
O3 Mo1 Fe2 136.28(5) . . ?
S2 Mo1 Fe2 51.044(17) . . ?
S1 Mo1 Fe2 51.876(16) . . ?
C7 Fe1 C8 91.31(13) . . ?
C7 Fe1 P1 91.15(9) . . ?
C8 Fe1 P1 95.60(9) . . ?
C7 Fe1 S1 86.47(9) . . ?
C8 Fe1 S1 151.37(9) . . ?
P1 Fe1 S1 112.97(2) . . ?
C7 Fe1 S2 165.47(9) . . ?
C8 Fe1 S2 85.65(9) . . ?
P1 Fe1 S2 103.28(3) . . ?
S1 Fe1 S2 89.41(2) . . ?
C7 Fe1 Fe2 112.57(9) . . ?
C8 Fe1 Fe2 100.16(8) . . ?
P1 Fe1 Fe2 150.95(2) . . ?
S1 Fe1 Fe2 55.207(18) . . ?
S2 Fe1 Fe2 54.318(18) . . ?
C10 Fe2 C9 101.99(14) . . ?
C10 Fe2 S2 126.42(10) . . ?
C9 Fe2 S2 131.22(10) . . ?
C10 Fe2 P2 89.39(9) . . ?
C9 Fe2 P2 89.40(9) . . ?
S2 Fe2 P2 85.86(3) . . ?
C10 Fe2 S1 92.84(9) . . ?
C9 Fe2 S1 92.47(9) . . ?
S2 Fe2 S1 90.89(2) . . ?
P2 Fe2 S1 176.74(3) . . ?
C10 Fe2 Fe1 83.38(9) . . ?
C9 Fe2 Fe1 148.08(9) . . ?
S2 Fe2 Fe1 55.996(18) . . ?
P2 Fe2 Fe1 122.32(2) . . ?
S1 Fe2 Fe1 55.674(18) . . ?
C10 Fe2 Mo1 145.82(8) . . ?
C9 Fe2 Mo1 89.78(9) . . ?
S2 Fe2 Mo1 54.484(17) . . ?
P2 Fe2 Mo1 123.09(2) . . ?
S1 Fe2 Mo1 54.283(16) . . ?
Fe1 Fe2 Mo1 70.718(12) . . ?
Fe2 S1 Fe1 69.12(2) . . ?
Fe2 S1 Mo1 73.84(2) . . ?
Fe1 S1 Mo1 84.23(2) . . ?
Fe2 S2 Fe1 69.69(2) . . ?
Fe2 S2 Mo1 74.47(2) . . ?
Fe1 S2 Mo1 84.26(2) . . ?
C15 P1 C13 104.37(13) . . ?
C15 P1 C11 105.50(13) . . ?
C13 P1 C11 100.43(12) . . ?
C15 P1 Fe1 112.62(9) . . ?
C13 P1 Fe1 116.57(9) . . ?
C11 P1 Fe1 115.84(9) . . ?
C21 P2 C19 107.80(15) . . ?
C21 P2 C17 101.13(17) . . ?
C19 P2 C17 101.43(16) . . ?
C21 P2 Fe2 115.50(12) . . ?
C19 P2 Fe2 112.89(9) . . ?
C17 P2 Fe2 116.53(11) . . ?
C1 O2 Mo1 113.90(15) . . ?
C6 O3 Mo1 113.66(14) . . ?
O2 C1 C2 124.1(2) . . ?
O2 C1 C6 115.7(2) . . ?
C2 C1 C6 120.2(2) . . ?
C1 C2 C3 119.6(2) . . ?
C1 C2 Cl1 118.9(2) . . ?
C3 C2 Cl1 121.54(19) . . ?
C4 C3 C2 120.1(2) . . ?
C4 C3 Cl2 120.60(19) . . ?
C2 C3 Cl2 119.3(2) . . ?
C3 C4 C5 120.3(2) . . ?
C3 C4 Cl3 120.01(19) . . ?
C5 C4 Cl3 119.7(2) . . ?
C6 C5 C4 119.6(2) . . ?
C6 C5 Cl4 118.56(18) . . ?
C4 C5 Cl4 121.85(19) . . ?
O3 C6 C5 124.0(2) . . ?
O3 C6 C1 115.8(2) . . ?
C5 C6 C1 120.2(2) . . ?
O4 C7 Fe1 178.4(3) . . ?
O5 C8 Fe1 176.1(3) . . ?
O6 C9 Fe2 177.4(3) . . ?
O7 C10 Fe2 178.6(3) . . ?
C12 C11 P1 116.49(19) . . ?
C14 C13 P1 115.00(19) . . ?
C16 C15 P1 115.7(2) . . ?
C18 C17 P2 115.2(3) . . ?
C20 C19 P2 116.2(2) . . ?
C22 C21 P2 116.1(3) . . ?

loop_
_geom_bond_atom_site_label_1
_geom_bond_atom_site_label_2
_geom_bond_distance
_geom_bond_site_symmetry_2
_geom_bond_publ_flag
Mo1 O1 1.6882(19) . ?
Mo1 O2 2.0282(18) . ?
Mo1 O3 2.0325(17) . ?
Mo1 S2 2.3440(6) . ?
Mo1 S1 2.3455(6) . ?
Mo1 Fe2 2.7747(4) . ?
Fe1 C7 1.780(3) . ?
Fe1 C8 1.783(3) . ?
Fe1 P1 2.2420(7) . ?
Fe1 S1 2.2854(7) . ?
Fe1 S2 2.2856(7) . ?
Fe1 Fe2 2.5856(5) . ?
Fe2 C10 1.788(3) . ?
Fe2 C9 1.801(3) . ?
Fe2 S2 2.2394(7) . ?
Fe2 P2 2.2645(7) . ?
Fe2 S1 2.2726(7) . ?
Cl1 C2 1.728(3) . ?
Cl2 C3 1.729(2) . ?
Cl3 C4 1.733(3) . ?
Cl4 C5 1.729(2) . ?
P1 C15 1.834(3) . ?
P1 C13 1.835(3) . ?
P1 C11 1.837(3) . ?
P2 C21 1.809(3) . ?
P2 C19 1.822(3) . ?
P2 C17 1.878(3) . ?
O2 C1 1.345(3) . ?
O3 C6 1.347(3) . ?
O4 C7 1.145(3) . ?
O5 C8 1.145(3) . ?
O6 C9 1.145(4) . ?
O7 C10 1.147(3) . ?
C1 C2 1.392(3) . ?
C1 C6 1.405(3) . ?
C2 C3 1.408(4) . ?
C3 C4 1.393(4) . ?
C4 C5 1.402(3) . ?
C5 C6 1.393(3) . ?
C11 C12 1.524(4) . ?
C13 C14 1.521(4) . ?
C15 C16 1.528(4) . ?
C17 C18 1.473(5) . ?
C19 C20 1.533(4) . ?
C21 C22 1.522(5) . ?
